data_4102849
loop_
_publ_author_name
'Joseph M. O'Connor'
'Kim K. Baldridge'
'Betsy L. Rodgers'
'Marissa Aubrey'
'Ryan L. Holland'
'W. Scott Kassel'
'Arnold L. Rheingold'

_publ_section_title
;
 A Photochemical Metallocene Route to Anionic Enediynes: Synthesis,
 Solid-State Structures, and ab Initio Computations on
 Cyclopentadienidoenediynes
;
_journal_name_full 'Journal of the American Chemical Society'
_journal_page_first 11030
_journal_page_last 11032
_journal_paper_doi 10.1021/ja105149k
_journal_volume 132
_journal_year 2010
_chemical_formula_moiety 'C16 H14 Fe'
_chemical_formula_sum 'C16 H14 Fe'
_chemical_formula_weight 262.12
_chemical_name_systematic
;
 ?
;
_space_group_IT_number 2
_symmetry_cell_setting triclinic
_symmetry_space_group_name_Hall '-P 1'
_symmetry_space_group_name_H-M 'P -1'
_atom_sites_solution_hydrogens geom
_atom_sites_solution_primary direct
_atom_sites_solution_secondary difmap
_audit_creation_method SHELXL-97
_cell_angle_alpha 89.107(8)
_cell_angle_beta 78.260(8)
_cell_angle_gamma 75.326(7)
_cell_formula_units_Z 4
_cell_length_a 10.096(8)
_cell_length_b 11.064(10)
_cell_length_c 11.9103(14)
_cell_measurement_reflns_used 3279
_cell_measurement_temperature 193(2)
_cell_measurement_theta_max 22.5
_cell_measurement_theta_min 1.8
_cell_volume 1259.2(15)
_computing_cell_refinement 'Bruker SMART'
_computing_data_collection 'Bruker SMART'
_computing_data_reduction 'Bruker SAINT'
_computing_molecular_graphics 'Bruker SHELXTL'
_computing_publication_material 'Bruker SHELXTL'
_computing_structure_refinement 'SHELXL-97 (Sheldrick, 1997)'
_computing_structure_solution 'SHELXS-97 (Sheldrick, 1990)'
_diffrn_ambient_temperature 193(2)
_diffrn_measured_fraction_theta_full 0.997
_diffrn_measured_fraction_theta_max 0.997
_diffrn_measurement_device_type 'CCD area detector'
_diffrn_measurement_method 'phi and omega scans'
_diffrn_radiation_monochromator graphite
_diffrn_radiation_source 'fine-focus sealed tube'
_diffrn_radiation_type MoK\a
_diffrn_radiation_wavelength 0.71073
_diffrn_reflns_av_R_equivalents 0.0296
_diffrn_reflns_av_sigmaI/netI 0.0383
_diffrn_reflns_limit_h_max 10
_diffrn_reflns_limit_h_min 0
_diffrn_reflns_limit_k_max 11
_diffrn_reflns_limit_k_min -11
_diffrn_reflns_limit_l_max 12
_diffrn_reflns_limit_l_min -12
_diffrn_reflns_number 3398
_diffrn_reflns_theta_full 22.50
_diffrn_reflns_theta_max 22.50
_diffrn_reflns_theta_min 1.75
_exptl_absorpt_coefficient_mu 1.170
_exptl_absorpt_correction_T_max 0.9547
_exptl_absorpt_correction_T_min 0.9122
_exptl_absorpt_correction_type multi-scan
_exptl_absorpt_process_details SADABS
_exptl_crystal_colour red
_exptl_crystal_density_diffrn 1.383
_exptl_crystal_density_method 'not measured'
_exptl_crystal_description block
_exptl_crystal_F_000 544
_exptl_crystal_size_max 0.50
_exptl_crystal_size_mid 0.40
_exptl_crystal_size_min 0.15
_refine_diff_density_max 0.444
_refine_diff_density_min -0.549
_refine_diff_density_rms 0.072
_refine_ls_extinction_method none
_refine_ls_goodness_of_fit_ref 1.033
_refine_ls_hydrogen_treatment constr
_refine_ls_matrix_type full
_refine_ls_number_parameters 311
_refine_ls_number_reflns 3279
_refine_ls_number_restraints 0
_refine_ls_restrained_S_all 1.033
_refine_ls_R_factor_all 0.0546
_refine_ls_R_factor_gt 0.0427
_refine_ls_shift/su_max 0.000
_refine_ls_shift/su_mean 0.000
_refine_ls_structure_factor_coef Fsqd
_refine_ls_weighting_details 'calc w=1/[\s^2^(Fo^2^)+(0.0608P)^2^+1.3593P] where P=(Fo^2^+2Fc^2^)/3'
_refine_ls_weighting_scheme calc
_refine_ls_wR_factor_gt 0.1055
_refine_ls_wR_factor_ref 0.1129
_reflns_number_gt 2754
_reflns_number_total 3279
_reflns_threshold_expression >2sigma(I)
_cod_data_source_file ja105149k_si_001.cif
_cod_data_source_block d
_cod_original_cell_volume 1259.1(15)
_cod_database_code 4102849

loop_
_symmetry_equiv_pos_as_xyz
'x, y, z'
'-x, -y, -z'

loop_
_atom_site_label
_atom_site_type_symbol
_atom_site_fract_x
_atom_site_fract_y
_atom_site_fract_z
_atom_site_U_iso_or_equiv
_atom_site_adp_type
_atom_site_occupancy
_atom_site_symmetry_multiplicity
_atom_site_calc_flag
_atom_site_refinement_flags
C1 C 0.5207(5) 1.1642(4) 0.1075(4) 0.0415(11) Uani 1 1 d .
H1A H 0.5596 1.1410 0.0280 0.062 Uiso 1 1 calc R
H1B H 0.5950 1.1538 0.1487 0.062 Uiso 1 1 calc R
H1C H 0.4678 1.2500 0.1144 0.062 Uiso 1 1 calc R
C2 C 0.4294(4) 1.0850(4) 0.1550(3) 0.0305(10) Uani 1 1 d .
C3 C 0.3504(4) 1.0230(4) 0.1941(3) 0.0279(10) Uani 1 1 d .
C4 C 0.2472(4) 0.9577(4) 0.2409(4) 0.0290(10) Uani 1 1 d .
C5 C 0.1664(4) 0.9050(4) 0.1783(4) 0.0356(11) Uani 1 1 d .
H5 H 0.1751 0.9033 0.0991 0.043 Uiso 1 1 calc R
C6 C 0.0711(5) 0.8559(4) 0.2586(4) 0.0444(12) Uani 1 1 d .
H6 H 0.0066 0.8163 0.2407 0.053 Uiso 1 1 calc R
C7 C 0.0899(4) 0.8767(4) 0.3698(4) 0.0405(11) Uani 1 1 d .
H7 H 0.0400 0.8536 0.4376 0.049 Uiso 1 1 calc R
C8 C 0.1994(4) 0.9397(4) 0.3607(4) 0.0304(10) Uani 1 1 d .
C9 C 0.2509(4) 0.9779(4) 0.4546(4) 0.0310(10) Uani 1 1 d .
C10 C 0.2899(4) 1.0095(4) 0.5349(4) 0.0336(10) Uani 1 1 d .
C11 C 0.3357(5) 1.0477(4) 0.6345(4) 0.0442(12) Uani 1 1 d .
H11A H 0.3120 0.9972 0.6980 0.066 Uiso 1 1 calc R
H11B H 0.2899 1.1340 0.6546 0.066 Uiso 1 1 calc R
H11C H 0.4352 1.0369 0.6162 0.066 Uiso 1 1 calc R
C12 C 0.4546(6) 0.6774(5) 0.3138(6) 0.0649(18) Uani 1 1 d .
H12 H 0.5059 0.7110 0.3558 0.078 Uiso 1 1 calc R
C13 C 0.3516(7) 0.6205(5) 0.3595(5) 0.0631(17) Uani 1 1 d .
H13 H 0.3207 0.6084 0.4369 0.076 Uiso 1 1 calc R
C14 C 0.3017(6) 0.5840(5) 0.2684(8) 0.079(2) Uani 1 1 d .
H14 H 0.2308 0.5432 0.2734 0.095 Uiso 1 1 calc R
C15 C 0.3776(9) 0.6198(6) 0.1689(6) 0.082(2) Uani 1 1 d .
H15 H 0.3673 0.6070 0.0945 0.099 Uiso 1 1 calc R
C16 C 0.4704(6) 0.6774(5) 0.1997(6) 0.0715(19) Uani 1 1 d .
H16 H 0.5339 0.7111 0.1496 0.086 Uiso 1 1 calc R
C17 C 0.6223(5) 0.7210(4) 0.5837(4) 0.0410(11) Uani 1 1 d .
H17A H 0.6028 0.6690 0.6470 0.061 Uiso 1 1 calc R
H17B H 0.5380 0.7563 0.5565 0.061 Uiso 1 1 calc R
H17C H 0.6571 0.7870 0.6083 0.061 Uiso 1 1 calc R
C18 C 0.7272(5) 0.6459(4) 0.4913(4) 0.0313(10) Uani 1 1 d .
C19 C 0.8133(4) 0.5818(4) 0.4177(3) 0.0281(10) Uani 1 1 d .
C20 C 0.9189(4) 0.5048(4) 0.3311(3) 0.0270(9) Uani 1 1 d .
C21 C 1.0118(4) 0.3871(4) 0.3466(4) 0.0352(11) Uani 1 1 d .
H21 H 1.0129 0.3463 0.4155 0.042 Uiso 1 1 calc R
C22 C 1.1009(4) 0.3435(4) 0.2408(4) 0.0372(11) Uani 1 1 d .
H22 H 1.1715 0.2695 0.2280 0.045 Uiso 1 1 calc R
C23 C 1.0655(4) 0.4313(4) 0.1563(4) 0.0328(10) Uani 1 1 d .
H23 H 1.1079 0.4244 0.0789 0.039 Uiso 1 1 calc R
C24 C 0.9531(4) 0.5322(4) 0.2117(3) 0.0254(9) Uani 1 1 d .
C25 C 0.8878(4) 0.6423(4) 0.1598(3) 0.0279(10) Uani 1 1 d .
C26 C 0.8376(4) 0.7361(4) 0.1165(3) 0.0313(10) Uani 1 1 d .
C27 C 0.7809(6) 0.8525(4) 0.0615(4) 0.0510(13) Uani 1 1 d .
H27A H 0.8235 0.9160 0.0796 0.077 Uiso 1 1 calc R
H27B H 0.6815 0.8794 0.0892 0.077 Uiso 1 1 calc R
H27C H 0.8007 0.8378 -0.0201 0.077 Uiso 1 1 calc R
C28 C 0.7314(5) 0.3843(4) 0.1507(4) 0.0427(12) Uani 1 1 d .
H28 H 0.6922 0.4532 0.1117 0.051 Uiso 1 1 calc R
C29 C 0.8416(5) 0.2813(5) 0.1018(4) 0.0452(12) Uani 1 1 d .
H29 H 0.8881 0.2705 0.0254 0.054 Uiso 1 1 calc R
C30 C 0.8685(5) 0.1977(4) 0.1899(5) 0.0506(14) Uani 1 1 d .
H30 H 0.9355 0.1214 0.1816 0.061 Uiso 1 1 calc R
C31 C 0.7763(5) 0.2497(5) 0.2928(4) 0.0483(13) Uani 1 1 d .
H31 H 0.7722 0.2148 0.3646 0.058 Uiso 1 1 calc R
C32 C 0.6912(5) 0.3653(4) 0.2667(4) 0.0426(12) Uani 1 1 d .
H32 H 0.6203 0.4193 0.3185 0.051 Uiso 1 1 calc R
Fe1 Fe 0.27260(6) 0.77198(5) 0.27141(5) 0.0285(2) Uani 1 1 d .
Fe2 Fe 0.89674(6) 0.36699(5) 0.22909(5) 0.0271(2) Uani 1 1 d .

loop_
_atom_site_aniso_label
_atom_site_aniso_U_11
_atom_site_aniso_U_22
_atom_site_aniso_U_33
_atom_site_aniso_U_23
_atom_site_aniso_U_13
_atom_site_aniso_U_12
C1 0.045(3) 0.041(3) 0.042(3) 0.007(2) -0.004(2) -0.020(2)
C2 0.036(2) 0.026(2) 0.029(2) 0.0012(19) -0.0090(19) -0.006(2)
C3 0.034(2) 0.022(2) 0.027(2) -0.0008(18) -0.0110(19) -0.003(2)
C4 0.026(2) 0.022(2) 0.040(3) 0.0037(19) -0.0138(19) -0.0034(18)
C5 0.036(3) 0.024(2) 0.051(3) 0.002(2) -0.022(2) -0.004(2)
C6 0.028(3) 0.031(3) 0.080(4) -0.003(2) -0.023(2) -0.009(2)
C7 0.028(2) 0.031(3) 0.061(3) 0.001(2) -0.001(2) -0.010(2)
C8 0.023(2) 0.025(2) 0.045(3) 0.0019(19) -0.0074(19) -0.0069(18)
C9 0.032(2) 0.026(2) 0.035(3) 0.0032(19) 0.000(2) -0.0122(19)
C10 0.034(2) 0.030(2) 0.036(3) 0.005(2) 0.001(2) -0.013(2)
C11 0.054(3) 0.042(3) 0.036(3) -0.003(2) -0.007(2) -0.013(2)
C12 0.055(4) 0.028(3) 0.125(6) 0.005(3) -0.060(4) -0.002(3)
C13 0.077(4) 0.039(3) 0.058(3) 0.021(3) -0.003(3) 0.004(3)
C14 0.042(3) 0.022(3) 0.187(8) -0.002(4) -0.045(4) -0.014(2)
C15 0.110(6) 0.051(4) 0.070(4) -0.028(3) -0.058(4) 0.041(4)
C16 0.047(4) 0.052(4) 0.092(5) 0.031(4) 0.011(3) 0.006(3)
C17 0.046(3) 0.038(3) 0.037(3) -0.002(2) 0.000(2) -0.015(2)
C18 0.040(3) 0.029(2) 0.030(2) 0.007(2) -0.009(2) -0.016(2)
C19 0.038(3) 0.027(2) 0.026(2) 0.005(2) -0.014(2) -0.013(2)
C20 0.029(2) 0.027(2) 0.031(2) -0.0004(18) -0.0112(19) -0.0128(19)
C21 0.038(3) 0.031(3) 0.043(3) 0.005(2) -0.020(2) -0.012(2)
C22 0.025(2) 0.033(3) 0.058(3) -0.006(2) -0.016(2) -0.0080(19)
C23 0.023(2) 0.038(3) 0.038(2) -0.005(2) -0.0025(19) -0.0128(19)
C24 0.023(2) 0.027(2) 0.029(2) -0.0043(18) -0.0058(17) -0.0110(18)
C25 0.031(2) 0.034(3) 0.025(2) 0.000(2) -0.0077(19) -0.017(2)
C26 0.035(2) 0.037(3) 0.024(2) -0.002(2) -0.0061(19) -0.012(2)
C27 0.066(4) 0.044(3) 0.042(3) 0.009(2) -0.018(3) -0.006(3)
C28 0.037(3) 0.037(3) 0.065(3) 0.005(2) -0.024(2) -0.018(2)
C29 0.043(3) 0.050(3) 0.049(3) -0.009(3) -0.009(2) -0.024(3)
C30 0.037(3) 0.021(2) 0.099(4) -0.014(3) -0.022(3) -0.009(2)
C31 0.051(3) 0.046(3) 0.058(3) 0.014(3) -0.013(3) -0.030(3)
C32 0.031(3) 0.038(3) 0.058(3) -0.009(2) 0.001(2) -0.015(2)
Fe1 0.0245(4) 0.0213(3) 0.0431(4) 0.0029(3) -0.0118(3) -0.0086(3)
Fe2 0.0243(4) 0.0229(3) 0.0367(4) 0.0003(3) -0.0087(3) -0.0089(3)

loop_
_atom_type_symbol
_atom_type_description
_atom_type_scat_dispersion_real
_atom_type_scat_dispersion_imag
_atom_type_scat_source
C C 0.0033 0.0016 'International Tables Vol C Tables 4.2.6.8 and 6.1.1.4'
H H 0.0000 0.0000 'International Tables Vol C Tables 4.2.6.8 and 6.1.1.4'
Fe Fe 0.3463 0.8444 'International Tables Vol C Tables 4.2.6.8 and 6.1.1.4'

loop_
_geom_angle_atom_site_label_1
_geom_angle_atom_site_label_2
_geom_angle_atom_site_label_3
_geom_angle
C3 C2 C1 177.8(4)
C2 C3 C4 175.5(4)
C3 C4 C5 126.7(4)
C3 C4 C8 125.9(4)
C5 C4 C8 107.3(4)
C3 C4 Fe1 129.1(3)
C5 C4 Fe1 69.5(2)
C8 C4 Fe1 69.4(2)
C6 C5 C4 108.0(4)
C6 C5 Fe1 69.8(3)
C4 C5 Fe1 69.3(2)
C7 C6 C5 108.9(4)
C7 C6 Fe1 70.0(3)
C5 C6 Fe1 69.6(2)
C6 C7 C8 108.2(4)
C6 C7 Fe1 69.8(3)
C8 C7 Fe1 69.2(2)
C7 C8 C9 125.9(4)
C7 C8 C4 107.5(4)
C9 C8 C4 126.6(4)
C7 C8 Fe1 69.7(2)
C9 C8 Fe1 126.3(3)
C4 C8 Fe1 69.4(2)
C10 C9 C8 177.9(4)
C9 C10 C11 179.1(5)
C16 C12 C13 109.6(5)
C16 C12 Fe1 70.5(3)
C13 C12 Fe1 70.8(3)
C12 C13 C14 107.0(5)
C12 C13 Fe1 70.0(3)
C14 C13 Fe1 69.5(3)
C15 C14 C13 107.0(5)
C15 C14 Fe1 69.8(3)
C13 C14 Fe1 70.5(3)
C16 C15 C14 107.6(5)
C16 C15 Fe1 70.3(3)
C14 C15 Fe1 70.2(3)
C12 C16 C15 108.7(6)
C12 C16 Fe1 71.0(3)
C15 C16 Fe1 70.2(4)
C19 C18 C17 178.2(4)
C18 C19 C20 178.6(4)
C19 C20 C21 126.8(4)
C19 C20 C24 126.2(4)
C21 C20 C24 107.0(4)
C19 C20 Fe2 127.3(3)
C21 C20 Fe2 69.2(2)
C24 C20 Fe2 69.2(2)
C22 C21 C20 108.7(4)
C22 C21 Fe2 70.1(2)
C20 C21 Fe2 69.7(2)
C21 C22 C23 108.7(4)
C21 C22 Fe2 69.7(2)
C23 C22 Fe2 69.4(2)
C22 C23 C24 107.8(4)
C22 C23 Fe2 69.8(2)
C24 C23 Fe2 69.7(2)
C25 C24 C23 126.7(4)
C25 C24 C20 125.5(4)
C23 C24 C20 107.7(4)
C25 C24 Fe2 127.7(3)
C23 C24 Fe2 69.3(2)
C20 C24 Fe2 69.5(2)
C26 C25 C24 177.4(4)
C25 C26 C27 177.9(5)
C32 C28 C29 108.5(4)
C32 C28 Fe2 70.0(3)
C29 C28 Fe2 69.8(3)
C30 C29 C28 107.6(4)
C30 C29 Fe2 69.8(3)
C28 C29 Fe2 69.8(3)
C31 C30 C29 108.1(4)
C31 C30 Fe2 69.5(3)
C29 C30 Fe2 69.8(3)
C30 C31 C32 107.3(4)
C30 C31 Fe2 70.0(3)
C32 C31 Fe2 69.8(3)
C28 C32 C31 108.5(4)
C28 C32 Fe2 70.3(3)
C31 C32 Fe2 69.4(3)
C15 Fe1 C16 39.5(3)
C15 Fe1 C14 40.0(3)
C16 Fe1 C14 66.6(2)
C15 Fe1 C12 65.7(2)
C16 Fe1 C12 38.5(2)
C14 Fe1 C12 66.3(2)
C15 Fe1 C13 66.7(2)
C16 Fe1 C13 65.9(2)
C14 Fe1 C13 40.0(3)
C12 Fe1 C13 39.2(2)
C15 Fe1 C4 130.3(3)
C16 Fe1 C4 109.4(2)
C14 Fe1 C4 168.9(3)
C12 Fe1 C4 117.66(19)
C13 Fe1 C4 149.3(2)
C15 Fe1 C8 168.6(3)
C16 Fe1 C8 130.4(3)
C14 Fe1 C8 149.3(3)
C12 Fe1 C8 109.6(2)
C13 Fe1 C8 116.9(2)
C4 Fe1 C8 41.24(16)
C15 Fe1 C5 109.5(2)
C16 Fe1 C5 118.5(2)
C14 Fe1 C5 130.4(2)
C12 Fe1 C5 150.2(2)
C13 Fe1 C5 168.9(2)
C4 Fe1 C5 41.15(16)
C8 Fe1 C5 69.04(17)
C15 Fe1 C6 118.2(2)
C16 Fe1 C6 150.8(3)
C14 Fe1 C6 109.3(2)
C12 Fe1 C6 168.8(3)
C13 Fe1 C6 130.8(2)
C4 Fe1 C6 68.75(17)
C8 Fe1 C6 68.54(17)
C5 Fe1 C6 40.54(18)
C15 Fe1 C7 149.9(3)
C16 Fe1 C7 168.5(3)
C14 Fe1 C7 117.1(2)
C12 Fe1 C7 131.3(3)
C13 Fe1 C7 109.3(2)
C4 Fe1 C7 69.01(17)
C8 Fe1 C7 41.06(17)
C5 Fe1 C7 68.31(19)
C6 Fe1 C7 40.17(19)
C31 Fe2 C32 40.79(19)
C31 Fe2 C23 161.49(19)
C32 Fe2 C23 156.00(19)
C31 Fe2 C30 40.5(2)
C32 Fe2 C30 67.92(19)
C23 Fe2 C30 124.69(19)
C31 Fe2 C21 107.99(19)
C32 Fe2 C21 125.19(19)
C23 Fe2 C21 68.52(18)
C30 Fe2 C21 121.95(19)
C31 Fe2 C29 68.2(2)
C32 Fe2 C29 67.67(19)
C23 Fe2 C29 107.51(18)
C30 Fe2 C29 40.4(2)
C21 Fe2 C29 157.06(19)
C31 Fe2 C28 67.9(2)
C32 Fe2 C28 39.76(19)
C23 Fe2 C28 121.30(19)
C30 Fe2 C28 67.83(19)
C21 Fe2 C28 161.09(19)
C29 Fe2 C28 40.45(19)
C31 Fe2 C24 156.41(19)
C32 Fe2 C24 120.61(17)
C23 Fe2 C24 41.02(16)
C30 Fe2 C24 161.0(2)
C21 Fe2 C24 68.93(16)
C29 Fe2 C24 123.86(18)
C28 Fe2 C24 106.98(17)
C31 Fe2 C22 125.0(2)
C32 Fe2 C22 161.8(2)
C23 Fe2 C22 40.78(17)
C30 Fe2 C22 108.62(18)
C21 Fe2 C22 40.17(17)
C29 Fe2 C22 122.14(19)
C28 Fe2 C22 157.2(2)
C24 Fe2 C22 68.66(17)
C31 Fe2 C20 120.99(19)
C32 Fe2 C20 107.20(18)
C23 Fe2 C20 69.15(17)
C30 Fe2 C20 156.9(2)
C21 Fe2 C20 41.05(16)
C29 Fe2 C20 160.67(19)
C28 Fe2 C20 123.81(18)
C24 Fe2 C20 41.24(16)
C22 Fe2 C20 68.56(17)

loop_
_geom_bond_atom_site_label_1
_geom_bond_atom_site_label_2
_geom_bond_distance
C1 C2 1.456(6)
C2 C3 1.200(6)
C3 C4 1.432(6)
C4 C5 1.436(6)
C4 C8 1.438(6)
C4 Fe1 2.041(4)
C5 C6 1.417(6)
C5 Fe1 2.044(4)
C6 C7 1.406(7)
C6 Fe1 2.046(5)
C7 C8 1.435(6)
C7 Fe1 2.049(5)
C8 C9 1.436(6)
C8 Fe1 2.041(4)
C9 C10 1.194(6)
C10 C11 1.461(6)
C12 C16 1.335(8)
C12 C13 1.366(8)
C12 Fe1 2.028(5)
C13 C14 1.390(9)
C13 Fe1 2.038(5)
C14 C15 1.385(9)
C14 Fe1 2.026(5)
C15 C16 1.367(9)
C15 Fe1 2.021(5)
C16 Fe1 2.021(6)
C17 C18 1.459(6)
C18 C19 1.193(6)
C19 C20 1.430(6)
C20 C21 1.433(6)
C20 C24 1.441(6)
C20 Fe2 2.047(4)
C21 C22 1.403(6)
C21 Fe2 2.040(4)
C22 C23 1.423(6)
C22 Fe2 2.045(4)
C23 C24 1.430(6)
C23 Fe2 2.039(4)
C24 C25 1.427(6)
C24 Fe2 2.043(4)
C25 C26 1.193(6)
C26 C27 1.472(6)
C28 C32 1.387(7)
C28 C29 1.411(7)
C28 Fe2 2.040(5)
C29 C30 1.410(7)
C29 Fe2 2.040(5)
C30 C31 1.409(7)
C30 Fe2 2.040(5)
C31 C32 1.418(7)
C31 Fe2 2.032(5)
C32 Fe2 2.037(5)
